data_7712237
loop_
_publ_author_name
'Chiu, Weiling'
'Nadeau, Ben E.'
'Patrick, Brian O.'
'Love, Jennifer'

_publ_section_title
;
 Investigating the Mechanism of Ni-Mediated Trifluoromethylthiolation of
 Aryl Halides using AgSCF3
;
_journal_name_full 'Dalton Transactions'
_journal_paper_doi 10.1039/D2DT03758K
_journal_year 2023
_chemical_formula_moiety 'C40 H45 Cl F3 N3 Ni O'
_chemical_formula_sum 'C40 H45 Cl F3 N3 Ni O'
_chemical_formula_weight 734.95
_space_group_crystal_system triclinic
_space_group_IT_number 2
_space_group_name_Hall '-P 1'
_space_group_name_H-M_alt 'P -1'
_atom_sites_solution_hydrogens geom
_atom_sites_solution_primary dual
_audit_creation_date 2020-04-29
_audit_creation_method
;
Olex2 1.3
(compiled 2020.02.04 svn.rd84adfe8 for OlexSys, GUI svn.r6032)
;
_audit_update_record
;
2023-01-09 deposited with the CCDC.	2023-01-31 downloaded from the CCDC.
;
_cell_angle_alpha 85.386(3)
_cell_angle_beta 88.827(3)
_cell_angle_gamma 73.304(2)
_cell_formula_units_Z 4
_cell_length_a 10.1527(16)
_cell_length_b 17.323(3)
_cell_length_c 21.666(3)
_cell_measurement_reflns_used 9917
_cell_measurement_temperature 90(2)
_cell_measurement_theta_max 28.34
_cell_measurement_theta_min 2.295
_cell_volume 3638.0(10)
_computing_cell_refinement 'SAINT V8.40A (Bruker, 2019)'
_computing_data_collection APEX3
_computing_data_reduction 'SAINT V8.40A (Bruker, 2019)'
_computing_molecular_graphics 'Olex2 1.3 (Dolomanov et al., 2009)'
_computing_publication_material 'Olex2 1.3 (Dolomanov et al., 2009)'
_computing_structure_refinement 'XL  (Sheldrick, 2008)'
_computing_structure_solution 'XT  (Sheldrick, 2015)'
_diffrn_ambient_temperature 90(2)
_diffrn_detector 'Bruker APEX2 area detector'
_diffrn_detector_area_resol_mean 7.9
_diffrn_detector_type 'CCD area detector'
_diffrn_measured_fraction_theta_full 0.999
_diffrn_measured_fraction_theta_max 0.982
_diffrn_measurement_device 'Bruker D8 Kappa diffractometer'
_diffrn_measurement_device_type 'Bruker APEX II area detector'
_diffrn_measurement_method '\f and \w scans'
_diffrn_radiation_monochromator 'TRIUMPH curved-crystal'
_diffrn_radiation_probe x-ray
_diffrn_radiation_type MoK\a
_diffrn_radiation_wavelength 0.71073
_diffrn_reflns_av_R_equivalents 0.087
_diffrn_reflns_av_unetI/netI 0.1207
_diffrn_reflns_Laue_measured_fraction_full 0.999
_diffrn_reflns_Laue_measured_fraction_max 0.982
_diffrn_reflns_limit_h_max 13
_diffrn_reflns_limit_h_min -13
_diffrn_reflns_limit_k_max 23
_diffrn_reflns_limit_k_min -22
_diffrn_reflns_limit_l_max 28
_diffrn_reflns_limit_l_min 0
_diffrn_reflns_number 17972
_diffrn_reflns_point_group_measured_fraction_full 0.999
_diffrn_reflns_point_group_measured_fraction_max 0.982
_diffrn_reflns_theta_full 25.242
_diffrn_reflns_theta_max 28.420
_diffrn_reflns_theta_min 1.886
_diffrn_source 'sealed X-ray tube'
_diffrn_source_current 30.0
_diffrn_source_power 1.35
_diffrn_source_voltage 45.0
_diffrn_standards_number 0
_exptl_absorpt_coefficient_mu 0.658
_exptl_absorpt_correction_T_max 0.912
_exptl_absorpt_correction_T_min 0.566
_exptl_absorpt_correction_type multi-scan
_exptl_absorpt_process_details
;
 TWINABS-2012/1 (Bruker,2012) was used for absorption correction.

Final HKLF 4 output contains 72346 reflections, Rint = 0.1061
 (17565 with I > 3sig(I), Rint = 0.0771)
;
_exptl_crystal_colour orange
_exptl_crystal_colour_primary orange
_exptl_crystal_density_diffrn 1.342
_exptl_crystal_description prism
_exptl_crystal_F_000 1544
_exptl_crystal_recrystallization_method 'The material was recrystallised from Et2O by slow evaporation'
_exptl_crystal_size_max 0.32
_exptl_crystal_size_mid 0.23
_exptl_crystal_size_min 0.14
_refine_diff_density_max 1.073
_refine_diff_density_min -1.477
_refine_diff_density_rms 0.110
_refine_ls_extinction_method none
_refine_ls_goodness_of_fit_ref 0.955
_refine_ls_hydrogen_treatment constr
_refine_ls_matrix_type full
_refine_ls_number_parameters 902
_refine_ls_number_reflns 17972
_refine_ls_number_restraints 0
_refine_ls_restrained_S_all 0.955
_refine_ls_R_factor_all 0.1001
_refine_ls_R_factor_gt 0.0571
_refine_ls_shift/su_max 0.001
_refine_ls_shift/su_mean 0.000
_refine_ls_structure_factor_coef Fsqd
_refine_ls_weighting_details 'w=1/[\s^2^(Fo^2^)+(0.0684P)^2^] where P=(Fo^2^+2Fc^2^)/3'
_refine_ls_weighting_scheme calc
_refine_ls_wR_factor_gt 0.1225
_refine_ls_wR_factor_ref 0.1347
_reflns_Friedel_coverage 0.000
_reflns_number_gt 12071
_reflns_number_total 17972
_reflns_threshold_expression 'I > 2\s(I)'
_cod_data_source_file d2dt03758k2.cif
_cod_data_source_block jl330
_cod_original_cell_volume 3637.9(10)
_cod_database_code 7712237
_shelx_shelxl_version_number 2018/3
_shelx_space_group_comment
;
The symmetry employed for this shelxl refinement is uniquely defined
by the following loop, which should always be used as a source of
symmetry information in preference to the above space-group names.
They are only intended as comments.
;
_shelx_estimated_absorpt_t_max 0.914
_shelx_estimated_absorpt_t_min 0.817
_olex2_refinement_description
;
1. Twinned data refinement
 Scales: 0.7106(10)
 0.2894(10)
2. Fixed Uiso
 At 1.2 times of:
  All C(H) groups
 At 1.5 times of:
  All C(H,H,H) groups
3.a Ternary CH refined with riding coordinates:
 C23(H23), C26(H26), C35(H35), C38(H38), C63(H63), C66(H66), C75(H75), C78(H78)
3.b Aromatic/amide H refined with riding coordinates:
 C2(H2), C3(H3), C5(H5), C8(H8), C10(H10), C11(H11), C15(H15), C16(H16),
 C19(H19), C20(H20), C21(H21), C31(H31), C32(H32), C33(H33), C42(H42), C43(H43),
  C45(H45), C48(H48), C50(H50), C51(H51), C55(H55), C56(H56), C59(H59),
 C60(H60), C61(H61), C71(H71), C72(H72), C73(H73)
3.c Idealised Me refined as rotating group:
 C13(H13A,H13B,H13C), C24(H24A,H24B,H24C), C25(H25A,H25B,H25C), C27(H27A,H27B,
 H27C), C28(H28A,H28B,H28C), C36(H36A,H36B,H36C), C37(H37A,H37B,H37C), C39(H39A,
 H39B,H39C), C40(H40A,H40B,H40C), C53(H53A,H53B,H53C), C64(H64A,H64B,H64C),
 C65(H65A,H65B,H65C), C67(H67A,H67B,H67C), C68(H68A,H68B,H68C), C76(H76A,H76B,
 H76C), C77(H77A,H77B,H77C), C79(H79A,H79B,H79C), C80(H80A,H80B,H80C)
;
_olex2_diffrn_ambient_temperature_device 'Oxford Cryosystems'
_olex2_exptl_crystal_mounting_method 'The crystal was mounted on a mylar loop in oil'
_olex2_submission_original_sample_id WC802
_olex2_submission_special_instructions 'No special instructions were received'

loop_
_space_group_symop_operation_xyz
'x, y, z'
'-x, -y, -z'

loop_
_atom_site_label
_atom_site_type_symbol
_atom_site_fract_x
_atom_site_fract_y
_atom_site_fract_z
_atom_site_U_iso_or_equiv
_atom_site_adp_type
_atom_site_occupancy
_atom_site_site_symmetry_order
_atom_site_calc_flag
_atom_site_refinement_flags_posn
_atom_site_refinement_flags_adp
_atom_site_refinement_flags_occupancy
_atom_site_disorder_assembly
_atom_site_disorder_group
Ni1 Ni 0.99894(5) 0.19401(3) 0.10253(2) 0.01257(11) Uani 1 1 d . . . . .
Cl1 Cl 1.09009(10) 0.08369(6) 0.16476(4) 0.0181(2) Uani 1 1 d . . . . .
F1 F 0.9434(3) 0.4423(2) -0.16194(13) 0.0472(8) Uani 1 1 d . . . . .
F2 F 0.7453(3) 0.42352(16) -0.16310(13) 0.0429(8) Uani 1 1 d . . . . .
F3 F 0.7774(3) 0.51794(15) -0.11348(12) 0.0403(7) Uani 1 1 d . . . . .
O1 O 0.6552(3) 0.05869(17) -0.06081(13) 0.0253(7) Uani 1 1 d . . . . .
N1 N 0.9095(3) 0.13801(19) 0.05002(14) 0.0143(7) Uani 1 1 d . . . . .
N2 N 1.1728(3) 0.27083(18) 0.17048(14) 0.0116(6) Uani 1 1 d . . . . .
N3 N 0.9549(3) 0.32302(18) 0.18368(14) 0.0123(6) Uani 1 1 d . . . . .
C1 C 0.9473(4) 0.2789(2) 0.03908(17) 0.0148(8) Uani 1 1 d . . . . .
C2 C 0.9892(4) 0.3495(2) 0.02860(18) 0.0157(8) Uani 1 1 d . . . . .
H2 H 1.042651 0.362823 0.059313 0.019 Uiso 1 1 calc R U . . .
C3 C 0.9550(4) 0.4003(2) -0.02511(18) 0.0175(8) Uani 1 1 d . . . . .
H3 H 0.988109 0.446378 -0.031318 0.021 Uiso 1 1 calc R U . . .
C4 C 0.8728(4) 0.3842(2) -0.06966(17) 0.0161(8) Uani 1 1 d . . . . .
C5 C 0.8268(4) 0.3159(2) -0.06120(18) 0.0161(8) Uani 1 1 d . . . . .
H5 H 0.768663 0.305144 -0.091127 0.019 Uiso 1 1 calc R U . . .
C6 C 0.8670(4) 0.2633(2) -0.00820(18) 0.0148(8) Uani 1 1 d . . . . .
C7 C 0.8377(4) 0.1845(2) 0.00051(17) 0.0128(8) Uani 1 1 d . . . . .
C8 C 0.7546(4) 0.1579(2) -0.03626(18) 0.0161(8) Uani 1 1 d . . . . .
H8 H 0.706078 0.192138 -0.069894 0.019 Uiso 1 1 calc R U . . .
C9 C 0.7412(4) 0.0796(2) -0.02403(18) 0.0172(8) Uani 1 1 d . . . . .
C10 C 0.8162(4) 0.0307(2) 0.02520(18) 0.0170(8) Uani 1 1 d . . . . .
H10 H 0.812011 -0.023119 0.034196 0.020 Uiso 1 1 calc R U . . .
C11 C 0.8967(4) 0.0628(2) 0.06057(18) 0.0168(8) Uani 1 1 d . . . . .
H11 H 0.946101 0.029600 0.094449 0.020 Uiso 1 1 calc R U . . .
C12 C 0.8347(4) 0.4407(2) -0.1264(2) 0.0219(9) Uani 1 1 d . . . . .
C13 C 0.6494(5) -0.0240(3) -0.0534(2) 0.0291(11) Uani 1 1 d . . . . .
H13A H 0.594653 -0.033835 -0.087005 0.044 Uiso 1 1 calc R U . . .
H13B H 0.606884 -0.033305 -0.013525 0.044 Uiso 1 1 calc R U . . .
H13C H 0.742784 -0.060788 -0.054556 0.044 Uiso 1 1 calc R U . . .
C14 C 1.0477(4) 0.2627(2) 0.15494(16) 0.0127(7) Uani 1 1 d . . . . .
C15 C 1.1559(4) 0.3352(2) 0.20712(17) 0.0139(8) Uani 1 1 d . . . . .
H15 H 1.227426 0.353106 0.223233 0.017 Uiso 1 1 calc R U . . .
C16 C 1.0212(4) 0.3674(2) 0.21566(17) 0.0145(8) Uani 1 1 d . . . . .
H16 H 0.979010 0.412052 0.239063 0.017 Uiso 1 1 calc R U . . .
C17 C 1.3076(4) 0.2113(2) 0.16546(17) 0.0121(7) Uani 1 1 d . . . . .
C18 C 1.3895(4) 0.2149(2) 0.11329(18) 0.0146(8) Uani 1 1 d . . . . .
C19 C 1.5200(4) 0.1591(2) 0.11282(18) 0.0159(8) Uani 1 1 d . . . . .
H19 H 1.577151 0.159412 0.077581 0.019 Uiso 1 1 calc R U . . .
C20 C 1.5674(4) 0.1038(2) 0.16244(19) 0.0187(9) Uani 1 1 d . . . . .
H20 H 1.656231 0.066213 0.161055 0.022 Uiso 1 1 calc R U . . .
C21 C 1.4857(4) 0.1027(2) 0.21442(18) 0.0170(8) Uani 1 1 d . . . . .
H21 H 1.519529 0.064571 0.248530 0.020 Uiso 1 1 calc R U . . .
C22 C 1.3544(4) 0.1569(2) 0.21735(17) 0.0141(8) Uani 1 1 d . . . . .
C23 C 1.3465(4) 0.2769(2) 0.05844(18) 0.0193(9) Uani 1 1 d . . . . .
H23 H 1.259602 0.317718 0.069779 0.023 Uiso 1 1 calc R U . . .
C24 C 1.3162(5) 0.2370(3) 0.00179(19) 0.0289(10) Uani 1 1 d . . . . .
H24A H 1.274967 0.278863 -0.030984 0.043 Uiso 1 1 calc R U . . .
H24B H 1.252278 0.205381 0.013416 0.043 Uiso 1 1 calc R U . . .
H24C H 1.402098 0.201250 -0.013265 0.043 Uiso 1 1 calc R U . . .
C25 C 1.4552(5) 0.3215(3) 0.0437(2) 0.0331(11) Uani 1 1 d . . . . .
H25A H 1.540107 0.283283 0.030162 0.050 Uiso 1 1 calc R U . . .
H25B H 1.473946 0.345289 0.080951 0.050 Uiso 1 1 calc R U . . .
H25C H 1.421125 0.364401 0.010747 0.050 Uiso 1 1 calc R U . . .
C26 C 1.2722(4) 0.1578(2) 0.27691(17) 0.0164(8) Uani 1 1 d . . . . .
H26 H 1.175122 0.190312 0.267691 0.020 Uiso 1 1 calc R U . . .
C27 C 1.2707(4) 0.0733(2) 0.30303(18) 0.0205(9) Uani 1 1 d . . . . .
H27A H 1.236067 0.046627 0.271426 0.031 Uiso 1 1 calc R U . . .
H27B H 1.210846 0.077814 0.339426 0.031 Uiso 1 1 calc R U . . .
H27C H 1.364283 0.041365 0.314968 0.031 Uiso 1 1 calc R U . . .
C28 C 1.3292(5) 0.1992(3) 0.32609(18) 0.0239(9) Uani 1 1 d . . . . .
H28A H 1.423543 0.167470 0.336811 0.036 Uiso 1 1 calc R U . . .
H28B H 1.271548 0.202878 0.363208 0.036 Uiso 1 1 calc R U . . .
H28C H 1.328614 0.253653 0.309559 0.036 Uiso 1 1 calc R U . . .
C29 C 0.8078(4) 0.3331(2) 0.19217(18) 0.0153(8) Uani 1 1 d . . . . .
C30 C 0.7679(4) 0.2770(2) 0.23355(18) 0.0178(8) Uani 1 1 d . . . . .
C31 C 0.6284(4) 0.2920(3) 0.2451(2) 0.0274(10) Uani 1 1 d . . . . .
H31 H 0.597673 0.254432 0.271706 0.033 Uiso 1 1 calc R U . . .
C32 C 0.5337(4) 0.3594(3) 0.2194(2) 0.0321(11) Uani 1 1 d . . . . .
H32 H 0.438912 0.367932 0.228567 0.039 Uiso 1 1 calc R U . . .
C33 C 0.5751(4) 0.4155(3) 0.1800(2) 0.0289(11) Uani 1 1 d . . . . .
H33 H 0.508558 0.462644 0.163108 0.035 Uiso 1 1 calc R U . . .
C34 C 0.7123(4) 0.4031(2) 0.16520(18) 0.0177(8) Uani 1 1 d . . . . .
C35 C 0.8705(4) 0.2067(2) 0.26863(18) 0.0189(8) Uani 1 1 d . . . . .
H35 H 0.958288 0.194539 0.244597 0.023 Uiso 1 1 calc R U . . .
C36 C 0.9009(4) 0.2316(3) 0.33242(18) 0.0240(9) Uani 1 1 d . . . . .
H36A H 0.815261 0.247765 0.356025 0.036 Uiso 1 1 calc R U . . .
H36B H 0.940281 0.277149 0.326658 0.036 Uiso 1 1 calc R U . . .
H36C H 0.966349 0.185831 0.355086 0.036 Uiso 1 1 calc R U . . .
C37 C 0.8255(4) 0.1301(3) 0.2756(2) 0.0273(10) Uani 1 1 d . . . . .
H37A H 0.901183 0.085185 0.293096 0.041 Uiso 1 1 calc R U . . .
H37B H 0.800303 0.117581 0.234927 0.041 Uiso 1 1 calc R U . . .
H37C H 0.745909 0.138052 0.303260 0.041 Uiso 1 1 calc R U . . .
C38 C 0.7535(4) 0.4658(2) 0.12142(19) 0.0207(9) Uani 1 1 d . . . . .
H38 H 0.854463 0.445527 0.113341 0.025 Uiso 1 1 calc R U . . .
C39 C 0.7243(5) 0.5473(3) 0.1502(2) 0.0314(11) Uani 1 1 d . . . . .
H39A H 0.624842 0.570301 0.155080 0.047 Uiso 1 1 calc R U . . .
H39B H 0.760233 0.584542 0.123017 0.047 Uiso 1 1 calc R U . . .
H39C H 0.769150 0.539139 0.190782 0.047 Uiso 1 1 calc R U . . .
C40 C 0.6767(4) 0.4772(3) 0.0593(2) 0.0285(10) Uani 1 1 d . . . . .
H40A H 0.686361 0.424264 0.043778 0.043 Uiso 1 1 calc R U . . .
H40B H 0.715864 0.509814 0.029258 0.043 Uiso 1 1 calc R U . . .
H40C H 0.579133 0.504779 0.065373 0.043 Uiso 1 1 calc R U . . .
Ni2 Ni 0.32327(5) 0.18844(3) 0.59887(2) 0.01247(11) Uani 1 1 d . . . . .
Cl2 Cl 0.34356(10) 0.07515(5) 0.65867(4) 0.0170(2) Uani 1 1 d . . . . .
F4 F 0.3410(3) 0.43170(16) 0.33607(13) 0.0425(7) Uani 1 1 d . . . . .
F5 F 0.1264(3) 0.44153(18) 0.34224(13) 0.0475(8) Uani 1 1 d . . . . .
F6 F 0.2082(3) 0.52294(14) 0.38787(12) 0.0329(6) Uani 1 1 d . . . . .
O2 O 0.8040(3) 0.06867(17) 0.42576(13) 0.0238(7) Uani 1 1 d . . . . .
N4 N 0.4688(3) 0.13634(18) 0.54229(14) 0.0138(7) Uani 1 1 d . . . . .
N5 N 0.2333(3) 0.31183(17) 0.68396(14) 0.0120(6) Uani 1 1 d . . . . .
N6 N 0.0644(3) 0.26508(17) 0.66411(14) 0.0119(6) Uani 1 1 d . . . . .
C41 C 0.2905(4) 0.2775(2) 0.53867(18) 0.0158(8) Uani 1 1 d . . . . .
C42 C 0.1843(4) 0.3504(2) 0.53291(18) 0.0170(8) Uani 1 1 d . . . . .
H42 H 0.122222 0.363661 0.566447 0.020 Uiso 1 1 calc R U . . .
C43 C 0.1659(4) 0.4036(2) 0.48091(19) 0.0203(9) Uani 1 1 d . . . . .
H43 H 0.089413 0.450682 0.478253 0.024 Uiso 1 1 calc R U . . .
C44 C 0.2601(4) 0.3884(2) 0.43171(17) 0.0160(8) Uani 1 1 d . . . . .
C45 C 0.3700(4) 0.3191(2) 0.43607(18) 0.0157(8) Uani 1 1 d . . . . .
H45 H 0.435374 0.308663 0.403529 0.019 Uiso 1 1 calc R U . . .
C46 C 0.3851(4) 0.2645(2) 0.48811(17) 0.0142(8) Uani 1 1 d . . . . .
C47 C 0.4909(4) 0.1859(2) 0.49337(17) 0.0146(8) Uani 1 1 d . . . . .
C48 C 0.6036(4) 0.1622(2) 0.45475(18) 0.0166(8) Uani 1 1 d . . . . .
H48 H 0.618609 0.198576 0.422001 0.020 Uiso 1 1 calc R U . . .
C49 C 0.6946(4) 0.0849(2) 0.46416(19) 0.0179(8) Uani 1 1 d . . . . .
C50 C 0.6692(4) 0.0331(2) 0.51184(18) 0.0179(8) Uani 1 1 d . . . . .
H50 H 0.727666 -0.020527 0.518577 0.021 Uiso 1 1 calc R U . . .
C51 C 0.5557(4) 0.0615(2) 0.54985(18) 0.0153(8) Uani 1 1 d . . . . .
H51 H 0.539064 0.025909 0.582816 0.018 Uiso 1 1 calc R U . . .
C52 C 0.2346(4) 0.4452(3) 0.37490(19) 0.0219(9) Uani 1 1 d . . . . .
C53 C 0.8958(4) -0.0122(2) 0.4289(2) 0.0276(10) Uani 1 1 d . . . . .
H53A H 0.969868 -0.015012 0.398719 0.041 Uiso 1 1 calc R U . . .
H53B H 0.844766 -0.050067 0.419538 0.041 Uiso 1 1 calc R U . . .
H53C H 0.935111 -0.026595 0.470646 0.041 Uiso 1 1 calc R U . . .
C54 C 0.2012(4) 0.2541(2) 0.65295(17) 0.0124(7) Uani 1 1 d . . . . .
C55 C 0.1173(4) 0.3590(2) 0.71308(17) 0.0144(8) Uani 1 1 d . . . . .
H55 H 0.113441 0.402847 0.737372 0.017 Uiso 1 1 calc R U . . .
C56 C 0.0131(4) 0.3304(2) 0.70016(18) 0.0152(8) Uani 1 1 d . . . . .
H56 H -0.079476 0.350928 0.713149 0.018 Uiso 1 1 calc R U . . .
C57 C 0.3701(4) 0.3179(2) 0.69625(18) 0.0141(8) Uani 1 1 d . . . . .
C58 C 0.4535(4) 0.2594(2) 0.73922(18) 0.0161(8) Uani 1 1 d . . . . .
C59 C 0.5796(4) 0.2694(3) 0.7538(2) 0.0230(9) Uani 1 1 d . . . . .
H59 H 0.638838 0.230472 0.781890 0.028 Uiso 1 1 calc R U . . .
C60 C 0.6216(4) 0.3340(3) 0.7289(2) 0.0275(10) Uani 1 1 d . . . . .
H60 H 0.708435 0.339255 0.740047 0.033 Uiso 1 1 calc R U . . .
C61 C 0.5373(4) 0.3913(3) 0.6877(2) 0.0246(10) Uani 1 1 d . . . . .
H61 H 0.566700 0.435997 0.671024 0.030 Uiso 1 1 calc R U . . .
C62 C 0.4100(4) 0.3844(2) 0.67046(18) 0.0179(8) Uani 1 1 d . . . . .
C63 C 0.4052(4) 0.1931(2) 0.77349(18) 0.0172(8) Uani 1 1 d . . . . .
H63 H 0.335747 0.180722 0.746843 0.021 Uiso 1 1 calc R U . . .
C64 C 0.3329(5) 0.2236(3) 0.83411(19) 0.0270(10) Uani 1 1 d . . . . .
H64A H 0.396918 0.240126 0.859740 0.040 Uiso 1 1 calc R U . . .
H64B H 0.303738 0.180046 0.856800 0.040 Uiso 1 1 calc R U . . .
H64C H 0.252342 0.269802 0.824191 0.040 Uiso 1 1 calc R U . . .
C65 C 0.5210(4) 0.1141(2) 0.7878(2) 0.0278(10) Uani 1 1 d . . . . .
H65A H 0.572319 0.098191 0.749854 0.042 Uiso 1 1 calc R U . . .
H65B H 0.480949 0.071292 0.803821 0.042 Uiso 1 1 calc R U . . .
H65C H 0.583253 0.122475 0.818887 0.042 Uiso 1 1 calc R U . . .
C66 C 0.3201(4) 0.4511(2) 0.62704(18) 0.0185(8) Uani 1 1 d . . . . .
H66 H 0.237303 0.434497 0.616519 0.022 Uiso 1 1 calc R U . . .
C67 C 0.2704(5) 0.5312(2) 0.6579(2) 0.0282(10) Uani 1 1 d . . . . .
H67A H 0.349401 0.550434 0.666545 0.042 Uiso 1 1 calc R U . . .
H67B H 0.223624 0.522611 0.696796 0.042 Uiso 1 1 calc R U . . .
H67C H 0.206334 0.571479 0.630144 0.042 Uiso 1 1 calc R U . . .
C68 C 0.3958(4) 0.4627(2) 0.56641(19) 0.0239(9) Uani 1 1 d . . . . .
H68A H 0.332870 0.502241 0.537720 0.036 Uiso 1 1 calc R U . . .
H68B H 0.428420 0.410941 0.547683 0.036 Uiso 1 1 calc R U . . .
H68C H 0.474464 0.482266 0.575159 0.036 Uiso 1 1 calc R U . . .
C69 C -0.0167(4) 0.2091(2) 0.65748(17) 0.0121(7) Uani 1 1 d . . . . .
C70 C -0.0963(4) 0.2156(2) 0.60408(18) 0.0148(8) Uani 1 1 d . . . . .
C71 C -0.1829(4) 0.1661(2) 0.60409(18) 0.0172(8) Uani 1 1 d . . . . .
H71 H -0.236258 0.168101 0.568168 0.021 Uiso 1 1 calc R U . . .
C72 C -0.1938(4) 0.1146(2) 0.65419(19) 0.0170(8) Uani 1 1 d . . . . .
H72 H -0.255188 0.082439 0.652999 0.020 Uiso 1 1 calc R U . . .
C73 C -0.1143(4) 0.1097(2) 0.70685(18) 0.0148(8) Uani 1 1 d . . . . .
H73 H -0.120825 0.073323 0.741214 0.018 Uiso 1 1 calc R U . . .
C74 C -0.0255(4) 0.1574(2) 0.70977(17) 0.0129(8) Uani 1 1 d . . . . .
C75 C -0.0887(4) 0.2710(2) 0.54730(18) 0.0215(9) Uani 1 1 d . . . . .
H75 H -0.038668 0.309539 0.559333 0.026 Uiso 1 1 calc R U . . .
C76 C -0.2312(5) 0.3209(3) 0.5244(2) 0.0372(12) Uani 1 1 d . . . . .
H76A H -0.222075 0.360387 0.490842 0.056 Uiso 1 1 calc R U . . .
H76B H -0.282997 0.349235 0.558604 0.056 Uiso 1 1 calc R U . . .
H76C H -0.280206 0.284991 0.509124 0.056 Uiso 1 1 calc R U . . .
C77 C -0.0057(5) 0.2230(3) 0.4960(2) 0.0343(11) Uani 1 1 d . . . . .
H77A H -0.054293 0.186184 0.481917 0.051 Uiso 1 1 calc R U . . .
H77B H 0.085078 0.191585 0.512056 0.051 Uiso 1 1 calc R U . . .
H77C H 0.005282 0.260357 0.461185 0.051 Uiso 1 1 calc R U . . .
C78 C 0.0521(4) 0.1541(2) 0.76934(17) 0.0143(8) Uani 1 1 d . . . . .
H78 H 0.118232 0.186794 0.761337 0.017 Uiso 1 1 calc R U . . .
C79 C -0.0466(4) 0.1919(3) 0.82074(18) 0.0249(10) Uani 1 1 d . . . . .
H79A H -0.096512 0.247778 0.807044 0.037 Uiso 1 1 calc R U . . .
H79B H 0.006138 0.191285 0.858246 0.037 Uiso 1 1 calc R U . . .
H79C H -0.112310 0.160646 0.829676 0.037 Uiso 1 1 calc R U . . .
C80 C 0.1348(4) 0.0680(2) 0.79180(18) 0.0181(8) Uani 1 1 d . . . . .
H80A H 0.072295 0.034449 0.799506 0.027 Uiso 1 1 calc R U . . .
H80B H 0.183313 0.069248 0.830183 0.027 Uiso 1 1 calc R U . . .
H80C H 0.201736 0.045218 0.760071 0.027 Uiso 1 1 calc R U . . .

loop_
_atom_site_aniso_label
_atom_site_aniso_U_11
_atom_site_aniso_U_22
_atom_site_aniso_U_33
_atom_site_aniso_U_23
_atom_site_aniso_U_13
_atom_site_aniso_U_12
Ni1 0.0169(2) 0.0093(2) 0.0117(2) -0.0017(2) 0.00090(19) -0.00374(19)
Cl1 0.0247(5) 0.0127(4) 0.0171(4) 0.0014(4) -0.0020(4) -0.0064(4)
F1 0.0371(16) 0.061(2) 0.0299(15) 0.0228(16) 0.0119(13) -0.0004(15)
F2 0.0678(19) 0.0327(16) 0.0328(16) 0.0167(13) -0.0279(15) -0.0249(15)
F3 0.071(2) 0.0135(13) 0.0264(14) 0.0020(12) -0.0011(14) 0.0030(13)
O1 0.0330(16) 0.0261(16) 0.0229(16) -0.0059(14) -0.0038(13) -0.0168(13)
N1 0.0158(15) 0.0127(16) 0.0137(15) -0.0023(14) 0.0016(12) -0.0025(13)
N2 0.0158(15) 0.0083(15) 0.0096(14) 0.0016(13) 0.0016(12) -0.0027(12)
N3 0.0152(15) 0.0122(15) 0.0097(14) -0.0016(13) 0.0018(12) -0.0043(12)
C1 0.0159(18) 0.0137(19) 0.0123(18) -0.0032(16) 0.0007(15) 0.0005(15)
C2 0.0193(19) 0.0110(19) 0.0143(18) -0.0004(16) -0.0003(15) -0.0003(15)
C3 0.023(2) 0.0087(18) 0.020(2) -0.0003(17) 0.0017(16) -0.0024(15)
C4 0.0201(19) 0.0128(19) 0.0126(18) 0.0008(17) 0.0003(15) -0.0006(15)
C5 0.0194(19) 0.015(2) 0.0122(17) -0.0030(17) 0.0004(15) -0.0016(15)
C6 0.0169(18) 0.0122(19) 0.0144(18) -0.0041(17) 0.0037(15) -0.0023(15)
C7 0.0125(17) 0.0135(18) 0.0123(17) -0.0044(16) 0.0038(14) -0.0026(14)
C8 0.0157(19) 0.019(2) 0.0134(18) -0.0021(17) 0.0038(15) -0.0051(16)
C9 0.0178(19) 0.022(2) 0.0164(19) -0.0097(18) 0.0079(15) -0.0111(16)
C10 0.0174(19) 0.0141(19) 0.021(2) -0.0035(18) 0.0072(16) -0.0073(15)
C11 0.0198(19) 0.0125(18) 0.0190(19) -0.0030(17) 0.0031(16) -0.0058(15)
C12 0.027(2) 0.017(2) 0.022(2) -0.0017(19) -0.0007(18) -0.0056(17)
C13 0.032(2) 0.026(2) 0.036(3) -0.012(2) 0.003(2) -0.0169(19)
C14 0.0196(19) 0.0099(18) 0.0066(16) 0.0029(15) 0.0013(14) -0.0019(15)
C15 0.0203(19) 0.0074(18) 0.0154(18) -0.0005(16) 0.0002(15) -0.0061(15)
C16 0.0177(19) 0.0123(19) 0.0151(18) -0.0029(16) 0.0027(15) -0.0068(15)
C17 0.0122(17) 0.0090(17) 0.0155(17) -0.0033(15) 0.0008(14) -0.0031(14)
C18 0.0174(19) 0.0111(19) 0.0154(18) -0.0019(16) 0.0030(15) -0.0042(15)
C19 0.0165(19) 0.0135(18) 0.0172(18) -0.0020(16) 0.0036(15) -0.0038(16)
C20 0.018(2) 0.0112(19) 0.025(2) -0.0029(18) 0.0003(16) -0.0002(15)
C21 0.022(2) 0.0131(19) 0.0154(18) 0.0017(16) -0.0008(16) -0.0051(16)
C22 0.0157(18) 0.0125(18) 0.0158(18) -0.0023(16) -0.0008(15) -0.0065(15)
C23 0.020(2) 0.014(2) 0.0164(19) 0.0020(17) 0.0059(16) 0.0048(15)
C24 0.032(2) 0.031(2) 0.0140(19) 0.0011(19) 0.0005(17) 0.0063(19)
C25 0.037(3) 0.017(2) 0.038(3) 0.010(2) 0.013(2) -0.0009(19)
C26 0.0208(19) 0.0135(19) 0.0140(18) 0.0011(16) 0.0024(15) -0.0042(15)
C27 0.027(2) 0.017(2) 0.0163(19) 0.0033(17) -0.0003(16) -0.0057(17)
C28 0.037(2) 0.022(2) 0.0161(19) 0.0018(18) 0.0026(18) -0.0144(19)
C29 0.0144(18) 0.019(2) 0.0142(18) -0.0066(17) 0.0056(15) -0.0068(15)
C30 0.020(2) 0.018(2) 0.0179(19) -0.0045(17) 0.0036(16) -0.0096(16)
C31 0.022(2) 0.040(3) 0.025(2) -0.003(2) 0.0059(18) -0.017(2)
C32 0.015(2) 0.042(3) 0.040(3) -0.008(2) 0.0063(19) -0.0090(19)
C33 0.016(2) 0.033(3) 0.035(3) -0.007(2) -0.0040(18) 0.0002(18)
C34 0.0203(19) 0.0152(19) 0.0167(19) -0.0046(16) -0.0009(16) -0.0027(16)
C35 0.024(2) 0.021(2) 0.0132(18) -0.0026(17) 0.0050(16) -0.0090(17)
C36 0.029(2) 0.027(2) 0.0156(19) -0.0042(19) 0.0020(17) -0.0072(18)
C37 0.034(2) 0.028(2) 0.025(2) -0.006(2) 0.0081(19) -0.018(2)
C38 0.022(2) 0.014(2) 0.024(2) -0.0013(18) -0.0025(17) 0.0005(16)
C39 0.036(3) 0.018(2) 0.037(3) -0.010(2) 0.000(2) -0.0003(19)
C40 0.027(2) 0.027(2) 0.026(2) -0.002(2) -0.0061(19) 0.0034(19)
Ni2 0.0162(2) 0.0086(2) 0.0115(2) -0.0010(2) 0.00241(19) -0.00177(19)
Cl2 0.0223(5) 0.0117(4) 0.0153(4) 0.0012(4) 0.0033(4) -0.0031(4)
F4 0.0568(18) 0.0277(15) 0.0301(15) 0.0117(13) 0.0226(14) 0.0034(13)
F5 0.070(2) 0.0459(18) 0.0325(16) 0.0210(15) -0.0282(15) -0.0306(17)
F6 0.0560(17) 0.0112(12) 0.0272(14) 0.0021(12) 0.0028(13) -0.0039(12)
O2 0.0227(14) 0.0210(15) 0.0227(15) -0.0034(13) 0.0099(12) 0.0018(12)
N4 0.0151(15) 0.0118(16) 0.0140(15) -0.0022(14) 0.0022(12) -0.0032(12)
N5 0.0151(15) 0.0071(14) 0.0120(15) 0.0004(13) 0.0024(12) -0.0009(12)
N6 0.0168(15) 0.0077(15) 0.0109(14) -0.0006(13) 0.0025(12) -0.0032(12)
C41 0.0206(19) 0.0132(19) 0.0154(18) -0.0026(16) 0.0009(15) -0.0073(16)
C42 0.021(2) 0.0132(19) 0.0166(19) -0.0027(17) 0.0063(16) -0.0048(16)
C43 0.023(2) 0.0139(19) 0.022(2) -0.0028(18) 0.0012(16) -0.0012(16)
C44 0.024(2) 0.0122(19) 0.0118(17) -0.0001(16) -0.0007(15) -0.0055(16)
C45 0.023(2) 0.0127(19) 0.0129(17) -0.0013(16) 0.0030(15) -0.0075(16)
C46 0.0161(18) 0.0152(19) 0.0125(17) -0.0033(16) 0.0013(15) -0.0060(15)
C47 0.0221(19) 0.0109(18) 0.0122(17) -0.0005(15) 0.0000(15) -0.0068(16)
C48 0.0203(19) 0.0149(19) 0.0150(18) -0.0024(17) 0.0032(15) -0.0056(16)
C49 0.0130(18) 0.019(2) 0.021(2) -0.0091(18) 0.0008(15) -0.0012(15)
C50 0.020(2) 0.0107(19) 0.022(2) -0.0023(17) -0.0001(16) -0.0025(15)
C51 0.0173(19) 0.0114(18) 0.0165(18) -0.0004(16) -0.0002(15) -0.0034(15)
C52 0.032(2) 0.017(2) 0.0160(19) 0.0000(18) 0.0007(18) -0.0063(18)
C53 0.022(2) 0.026(2) 0.029(2) -0.010(2) 0.0029(18) 0.0051(17)
C54 0.0157(18) 0.0113(18) 0.0101(16) 0.0037(15) -0.0030(14) -0.0048(15)
C55 0.0185(19) 0.0082(18) 0.0151(18) -0.0023(16) 0.0059(15) -0.0015(15)
C56 0.0138(18) 0.0098(18) 0.0202(19) -0.0009(17) 0.0033(15) -0.0008(15)
C57 0.0156(18) 0.0133(18) 0.0162(18) -0.0054(16) 0.0052(15) -0.0075(15)
C58 0.0165(19) 0.0149(19) 0.0161(18) -0.0047(16) 0.0032(15) -0.0027(15)
C59 0.018(2) 0.023(2) 0.025(2) -0.0002(19) -0.0028(17) -0.0022(17)
C60 0.019(2) 0.037(3) 0.028(2) 0.001(2) -0.0040(18) -0.0120(19)
C61 0.026(2) 0.024(2) 0.028(2) 0.000(2) 0.0060(18) -0.0144(18)
C62 0.021(2) 0.0148(19) 0.0180(19) -0.0063(17) 0.0081(16) -0.0045(16)
C63 0.0206(19) 0.015(2) 0.0147(18) 0.0010(16) -0.0031(15) -0.0036(15)
C64 0.039(2) 0.027(2) 0.017(2) 0.0003(19) 0.0000(18) -0.013(2)
C65 0.031(2) 0.020(2) 0.030(2) -0.0007(19) -0.0067(19) -0.0025(18)
C66 0.023(2) 0.0142(19) 0.0188(19) -0.0031(17) 0.0048(16) -0.0063(16)
C67 0.038(2) 0.018(2) 0.027(2) -0.007(2) 0.010(2) -0.0042(19)
C68 0.029(2) 0.020(2) 0.025(2) -0.0008(19) 0.0035(18) -0.0099(18)
C69 0.0120(17) 0.0089(17) 0.0151(18) -0.0006(15) 0.0025(14) -0.0028(14)
C70 0.0176(19) 0.0092(18) 0.0149(18) 0.0023(16) 0.0015(15) -0.0004(15)
C71 0.0177(19) 0.0128(19) 0.0200(19) -0.0037(17) -0.0031(16) -0.0020(16)
C72 0.0148(18) 0.0149(19) 0.022(2) -0.0037(18) 0.0033(16) -0.0056(15)
C73 0.0170(18) 0.0133(19) 0.0141(18) 0.0011(16) 0.0041(15) -0.0051(15)
C74 0.0112(17) 0.0106(18) 0.0150(18) -0.0004(16) -0.0015(14) -0.0001(14)
C75 0.032(2) 0.015(2) 0.0181(19) 0.0081(17) -0.0081(17) -0.0098(17)
C76 0.046(3) 0.025(2) 0.040(3) 0.010(2) -0.022(2) -0.010(2)
C77 0.059(3) 0.031(3) 0.018(2) 0.001(2) -0.003(2) -0.023(2)
C78 0.0169(18) 0.0152(19) 0.0112(17) 0.0012(16) 0.0028(14) -0.0060(15)
C79 0.028(2) 0.026(2) 0.0164(19) -0.0063(19) 0.0019(17) 0.0001(18)
C80 0.0194(19) 0.0135(19) 0.019(2) 0.0028(17) 0.0022(16) -0.0020(15)

loop_
_atom_type_symbol
_atom_type_description
_atom_type_scat_dispersion_real
_atom_type_scat_dispersion_imag
_atom_type_scat_source
C C 0.0033 0.0016 'International Tables Vol C Tables 4.2.6.8 and 6.1.1.4'
H H 0.0000 0.0000 'International Tables Vol C Tables 4.2.6.8 and 6.1.1.4'
Cl Cl 0.1484 0.1585 'International Tables Vol C Tables 4.2.6.8 and 6.1.1.4'
F F 0.0171 0.0103 'International Tables Vol C Tables 4.2.6.8 and 6.1.1.4'
N N 0.0061 0.0033 'International Tables Vol C Tables 4.2.6.8 and 6.1.1.4'
Ni Ni 0.3393 1.1124 'International Tables Vol C Tables 4.2.6.8 and 6.1.1.4'
O O 0.0106 0.0060 'International Tables Vol C Tables 4.2.6.8 and 6.1.1.4'

loop_
_geom_angle_atom_site_label_1
_geom_angle_atom_site_label_2
_geom_angle_atom_site_label_3
_geom_angle
_geom_angle_site_symmetry_1
_geom_angle_site_symmetry_3
_geom_angle_publ_flag
N1 Ni1 Cl1 93.40(10) . . ?
C1 Ni1 Cl1 169.29(11) . . ?
C1 Ni1 N1 83.98(15) . . ?
C14 Ni1 Cl1 93.45(12) . . ?
C14 Ni1 N1 167.89(14) . . ?
C14 Ni1 C1 91.03(15) . . ?
C9 O1 C13 117.5(3) . . ?
C7 N1 Ni1 115.2(2) . . ?
C11 N1 Ni1 127.6(3) . . ?
C11 N1 C7 116.7(3) . . ?
C14 N2 C15 110.5(3) . . ?
C14 N2 C17 127.2(3) . . ?
C15 N2 C17 120.5(3) . . ?
C14 N3 C16 111.1(3) . . ?
C14 N3 C29 127.1(3) . . ?
C16 N3 C29 120.8(3) . . ?
C2 C1 Ni1 130.0(3) . . ?
C2 C1 C6 115.8(4) . . ?
C6 C1 Ni1 113.8(3) . . ?
C1 C2 H2 118.9 . . ?
C3 C2 C1 122.2(4) . . ?
C3 C2 H2 118.9 . . ?
C2 C3 H3 119.9 . . ?
C4 C3 C2 120.2(4) . . ?
C4 C3 H3 119.9 . . ?
C3 C4 C5 119.9(4) . . ?
C3 C4 C12 119.3(4) . . ?
C5 C4 C12 120.8(3) . . ?
C4 C5 H5 120.4 . . ?
C4 C5 C6 119.3(3) . . ?
C6 C5 H5 120.4 . . ?
C1 C6 C7 114.7(4) . . ?
C5 C6 C1 122.4(4) . . ?
C5 C6 C7 122.7(3) . . ?
N1 C7 C6 111.3(3) . . ?
C8 C7 N1 122.8(4) . . ?
C8 C7 C6 125.9(4) . . ?
C7 C8 H8 120.2 . . ?
C7 C8 C9 119.6(4) . . ?
C9 C8 H8 120.2 . . ?
O1 C9 C8 116.2(4) . . ?
O1 C9 C10 125.4(4) . . ?
C10 C9 C8 118.3(3) . . ?
C9 C10 H10 120.9 . . ?
C11 C10 C9 118.3(4) . . ?
C11 C10 H10 120.9 . . ?
N1 C11 C10 124.2(4) . . ?
N1 C11 H11 117.9 . . ?
C10 C11 H11 117.9 . . ?
F1 C12 F3 105.0(4) . . ?
F1 C12 C4 112.6(3) . . ?
F2 C12 F1 105.9(3) . . ?
F2 C12 F3 105.6(3) . . ?
F2 C12 C4 114.1(3) . . ?
F3 C12 C4 112.8(3) . . ?
O1 C13 H13A 109.5 . . ?
O1 C13 H13B 109.5 . . ?
O1 C13 H13C 109.5 . . ?
H13A C13 H13B 109.5 . . ?
H13A C13 H13C 109.5 . . ?
H13B C13 H13C 109.5 . . ?
N2 C14 Ni1 131.7(3) . . ?
N2 C14 N3 103.9(3) . . ?
N3 C14 Ni1 124.2(3) . . ?
N2 C15 H15 126.1 . . ?
C16 C15 N2 107.8(3) . . ?
C16 C15 H15 126.1 . . ?
N3 C16 H16 126.7 . . ?
C15 C16 N3 106.7(3) . . ?
C15 C16 H16 126.7 . . ?
C18 C17 N2 120.3(3) . . ?
C18 C17 C22 122.4(3) . . ?
C22 C17 N2 116.9(3) . . ?
C17 C18 C19 117.5(4) . . ?
C17 C18 C23 123.9(3) . . ?
C19 C18 C23 118.5(3) . . ?
C18 C19 H19 119.3 . . ?
C20 C19 C18 121.3(4) . . ?
C20 C19 H19 119.3 . . ?
C19 C20 H20 119.9 . . ?
C19 C20 C21 120.1(4) . . ?
C21 C20 H20 119.9 . . ?
C20 C21 H21 119.5 . . ?
C20 C21 C22 121.0(4) . . ?
C22 C21 H21 119.5 . . ?
C17 C22 C26 123.1(3) . . ?
C21 C22 C17 117.6(3) . . ?
C21 C22 C26 119.3(3) . . ?
C18 C23 H23 107.8 . . ?
C18 C23 C24 110.7(3) . . ?
C18 C23 C25 111.3(3) . . ?
C24 C23 H23 107.8 . . ?
C25 C23 H23 107.8 . . ?
C25 C23 C24 111.3(4) . . ?
C23 C24 H24A 109.5 . . ?
C23 C24 H24B 109.5 . . ?
C23 C24 H24C 109.5 . . ?
H24A C24 H24B 109.5 . . ?
H24A C24 H24C 109.5 . . ?
H24B C24 H24C 109.5 . . ?
C23 C25 H25A 109.5 . . ?
C23 C25 H25B 109.5 . . ?
C23 C25 H25C 109.5 . . ?
H25A C25 H25B 109.5 . . ?
H25A C25 H25C 109.5 . . ?
H25B C25 H25C 109.5 . . ?
C22 C26 H26 108.0 . . ?
C22 C26 C27 113.0(3) . . ?
C22 C26 C28 110.2(3) . . ?
C27 C26 H26 108.0 . . ?
C27 C26 C28 109.5(3) . . ?
C28 C26 H26 108.0 . . ?
C26 C27 H27A 109.5 . . ?
C26 C27 H27B 109.5 . . ?
C26 C27 H27C 109.5 . . ?
H27A C27 H27B 109.5 . . ?
H27A C27 H27C 109.5 . . ?
H27B C27 H27C 109.5 . . ?
C26 C28 H28A 109.5 . . ?
C26 C28 H28B 109.5 . . ?
C26 C28 H28C 109.5 . . ?
H28A C28 H28B 109.5 . . ?
H28A C28 H28C 109.5 . . ?
H28B C28 H28C 109.5 . . ?
C30 C29 N3 118.0(3) . . ?
C30 C29 C34 122.3(4) . . ?
C34 C29 N3 119.2(4) . . ?
C29 C30 C35 122.8(3) . . ?
C31 C30 C29 116.9(4) . . ?
C31 C30 C35 120.1(4) . . ?
C30 C31 H31 119.0 . . ?
C32 C31 C30 121.9(4) . . ?
C32 C31 H31 119.0 . . ?
C31 C32 H32 119.7 . . ?
C31 C32 C33 120.5(4) . . ?
C33 C32 H32 119.7 . . ?
C32 C33 H33 119.8 . . ?
C34 C33 C32 120.5(4) . . ?
C34 C33 H33 119.8 . . ?
C29 C34 C38 123.2(3) . . ?
C33 C34 C29 117.9(4) . . ?
C33 C34 C38 118.9(4) . . ?
C30 C35 H35 107.5 . . ?
C30 C35 C36 109.8(3) . . ?
C30 C35 C37 113.4(3) . . ?
C36 C35 H35 107.5 . . ?
C37 C35 H35 107.5 . . ?
C37 C35 C36 110.8(3) . . ?
C35 C36 H36A 109.5 . . ?
C35 C36 H36B 109.5 . . ?
C35 C36 H36C 109.5 . . ?
H36A C36 H36B 109.5 . . ?
H36A C36 H36C 109.5 . . ?
H36B C36 H36C 109.5 . . ?
C35 C37 H37A 109.5 . . ?
C35 C37 H37B 109.5 . . ?
C35 C37 H37C 109.5 . . ?
H37A C37 H37B 109.5 . . ?
H37A C37 H37C 109.5 . . ?
H37B C37 H37C 109.5 . . ?
C34 C38 H38 108.4 . . ?
C34 C38 C39 111.3(3) . . ?
C34 C38 C40 110.3(3) . . ?
C39 C38 H38 108.4 . . ?
C39 C38 C40 109.9(3) . . ?
C40 C38 H38 108.4 . . ?
C38 C39 H39A 109.5 . . ?
C38 C39 H39B 109.5 . . ?
C38 C39 H39C 109.5 . . ?
H39A C39 H39B 109.5 . . ?
H39A C39 H39C 109.5 . . ?
H39B C39 H39C 109.5 . . ?
C38 C40 H40A 109.5 . . ?
C38 C40 H40B 109.5 . . ?
C38 C40 H40C 109.5 . . ?
H40A C40 H40B 109.5 . . ?
H40A C40 H40C 109.5 . . ?
H40B C40 H40C 109.5 . . ?
N4 Ni2 Cl2 93.50(10) . . ?
C41 Ni2 Cl2 170.48(11) . . ?
C41 Ni2 N4 84.30(15) . . ?
C54 Ni2 Cl2 94.09(12) . . ?
C54 Ni2 N4 168.86(14) . . ?
C54 Ni2 C41 89.49(16) . . ?
C49 O2 C53 118.5(3) . . ?
C47 N4 Ni2 114.7(2) . . ?
C51 N4 Ni2 127.3(3) . . ?
C51 N4 C47 117.7(3) . . ?
C54 N5 C55 110.8(3) . . ?
C54 N5 C57 127.0(3) . . ?
C55 N5 C57 121.4(3) . . ?
C54 N6 C56 110.1(3) . . ?
C54 N6 C69 128.7(3) . . ?
C56 N6 C69 119.1(3) . . ?
C42 C41 Ni2 131.2(3) . . ?
C42 C41 C46 115.1(4) . . ?
C46 C41 Ni2 113.5(3) . . ?
C41 C42 H42 118.5 . . ?
C43 C42 C41 123.0(4) . . ?
C43 C42 H42 118.5 . . ?
C42 C43 H43 119.9 . . ?
C42 C43 C44 120.2(4) . . ?
C44 C43 H43 119.9 . . ?
C43 C44 C52 119.1(4) . . ?
C45 C44 C43 119.1(4) . . ?
C45 C44 C52 121.7(4) . . ?
C44 C45 H45 119.9 . . ?
C44 C45 C46 120.1(4) . . ?
C46 C45 H45 119.9 . . ?
C41 C46 C47 114.3(4) . . ?
C45 C46 C41 122.3(4) . . ?
C45 C46 C47 123.2(3) . . ?
N4 C47 C46 112.6(3) . . ?
N4 C47 C48 121.7(3) . . ?
C48 C47 C46 125.7(4) . . ?
C47 C48 H48 120.1 . . ?
C47 C48 C49 119.8(4) . . ?
C49 C48 H48 120.1 . . ?
O2 C49 C48 115.3(4) . . ?
O2 C49 C50 125.9(4) . . ?
C50 C49 C48 118.7(4) . . ?
C49 C50 H50 120.7 . . ?
C49 C50 C51 118.5(4) . . ?
C51 C50 H50 120.7 . . ?
N4 C51 C50 123.5(4) . . ?
N4 C51 H51 118.3 . . ?
C50 C51 H51 118.3 . . ?
F4 C52 F5 106.3(3) . . ?
F4 C52 F6 105.9(3) . . ?
F4 C52 C44 113.2(4) . . ?
F5 C52 F6 105.8(3) . . ?
F5 C52 C44 112.6(4) . . ?
F6 C52 C44 112.5(3) . . ?
O2 C53 H53A 109.5 . . ?
O2 C53 H53B 109.5 . . ?
O2 C53 H53C 109.5 . . ?
H53A C53 H53B 109.5 . . ?
H53A C53 H53C 109.5 . . ?
H53B C53 H53C 109.5 . . ?
N5 C54 Ni2 123.5(3) . . ?
N5 C54 N6 104.6(3) . . ?
N6 C54 Ni2 131.3(3) . . ?
N5 C55 H55 126.7 . . ?
C56 C55 N5 106.7(3) . . ?
C56 C55 H55 126.7 . . ?
N6 C56 H56 126.1 . . ?
C55 C56 N6 107.8(3) . . ?
C55 C56 H56 126.1 . . ?
C58 C57 N5 117.7(3) . . ?
C62 C57 N5 119.9(4) . . ?
C62 C57 C58 122.1(3) . . ?
C57 C58 C63 122.9(3) . . ?
C59 C58 C57 117.0(4) . . ?
C59 C58 C63 119.8(4) . . ?
C58 C59 H59 119.0 . . ?
C60 C59 C58 122.0(4) . . ?
C60 C59 H59 119.0 . . ?
C59 C60 H60 120.0 . . ?
C59 C60 C61 120.0(4) . . ?
C61 C60 H60 120.0 . . ?
C60 C61 H61 119.6 . . ?
C60 C61 C62 120.9(4) . . ?
C62 C61 H61 119.6 . . ?
C57 C62 C66 123.8(3) . . ?
C61 C62 C57 117.9(4) . . ?
C61 C62 C66 118.2(4) . . ?
C58 C63 H63 107.8 . . ?
C58 C63 C64 109.5(3) . . ?
C58 C63 C65 113.7(3) . . ?
C64 C63 H63 107.8 . . ?
C65 C63 H63 107.8 . . ?
C65 C63 C64 110.0(3) . . ?
C63 C64 H64A 109.5 . . ?
C63 C64 H64B 109.5 . . ?
C63 C64 H64C 109.5 . . ?
H64A C64 H64B 109.5 . . ?
H64A C64 H64C 109.5 . . ?
H64B C64 H64C 109.5 . . ?
C63 C65 H65A 109.5 . . ?
C63 C65 H65B 109.5 . . ?
C63 C65 H65C 109.5 . . ?
H65A C65 H65B 109.5 . . ?
H65A C65 H65C 109.5 . . ?
H65B C65 H65C 109.5 . . ?
C62 C66 H66 107.8 . . ?
C62 C66 C67 111.6(3) . . ?
C62 C66 C68 111.1(3) . . ?
C67 C66 H66 107.8 . . ?
C67 C66 C68 110.5(3) . . ?
C68 C66 H66 107.8 . . ?
C66 C67 H67A 109.5 . . ?
C66 C67 H67B 109.5 . . ?
C66 C67 H67C 109.5 . . ?
H67A C67 H67B 109.5 . . ?
H67A C67 H67C 109.5 . . ?
H67B C67 H67C 109.5 . . ?
C66 C68 H68A 109.5 . . ?
C66 C68 H68B 109.5 . . ?
C66 C68 H68C 109.5 . . ?
H68A C68 H68B 109.5 . . ?
H68A C68 H68C 109.5 . . ?
H68B C68 H68C 109.5 . . ?
C70 C69 N6 120.3(3) . . ?
C70 C69 C74 122.5(3) . . ?
C74 C69 N6 116.7(3) . . ?
C69 C70 C75 123.3(3) . . ?
C71 C70 C69 116.9(4) . . ?
C71 C70 C75 119.7(3) . . ?
C70 C71 H71 118.9 . . ?
C72 C71 C70 122.3(4) . . ?
C72 C71 H71 118.9 . . ?
C71 C72 H72 120.2 . . ?
C71 C72 C73 119.7(4) . . ?
C73 C72 H72 120.2 . . ?
C72 C73 H73 119.6 . . ?
C74 C73 C72 120.9(4) . . ?
C74 C73 H73 119.6 . . ?
C69 C74 C78 123.1(3) . . ?
C73 C74 C69 117.7(3) . . ?
C73 C74 C78 119.1(3) . . ?
C70 C75 H75 107.5 . . ?
C70 C75 C76 111.8(4) . . ?
C70 C75 C77 110.8(3) . . ?
C76 C75 H75 107.5 . . ?
C76 C75 C77 111.4(4) . . ?
C77 C75 H75 107.5 . . ?
C75 C76 H76A 109.5 . . ?
C75 C76 H76B 109.5 . . ?
C75 C76 H76C 109.5 . . ?
H76A C76 H76B 109.5 . . ?
H76A C76 H76C 109.5 . . ?
H76B C76 H76C 109.5 . . ?
C75 C77 H77A 109.5 . . ?
C75 C77 H77B 109.5 . . ?
C75 C77 H77C 109.5 . . ?
H77A C77 H77B 109.5 . . ?
H77A C77 H77C 109.5 . . ?
H77B C77 H77C 109.5 . . ?
C74 C78 H78 107.8 . . ?
C74 C78 C79 110.8(3) . . ?
C74 C78 C80 112.8(3) . . ?
C79 C78 H78 107.8 . . ?
C80 C78 H78 107.8 . . ?
C80 C78 C79 109.5(3) . . ?
C78 C79 H79A 109.5 . . ?
C78 C79 H79B 109.5 . . ?
C78 C79 H79C 109.5 . . ?
H79A C79 H79B 109.5 . . ?
H79A C79 H79C 109.5 . . ?
H79B C79 H79C 109.5 . . ?
C78 C80 H80A 109.5 . . ?
C78 C80 H80B 109.5 . . ?
C78 C80 H80C 109.5 . . ?
H80A C80 H80B 109.5 . . ?
H80A C80 H80C 109.5 . . ?
H80B C80 H80C 109.5 . . ?

loop_
_geom_bond_atom_site_label_1
_geom_bond_atom_site_label_2
_geom_bond_distance
_geom_bond_site_symmetry_2
_geom_bond_publ_flag
Ni1 Cl1 2.2241(11) . ?
Ni1 N1 1.946(3) . ?
Ni1 C1 1.894(4) . ?
Ni1 C14 1.879(3) . ?
F1 C12 1.338(5) . ?
F2 C12 1.330(5) . ?
F3 C12 1.346(4) . ?
O1 C9 1.337(4) . ?
O1 C13 1.446(5) . ?
N1 C7 1.373(5) . ?
N1 C11 1.347(5) . ?
N2 C14 1.369(5) . ?
N2 C15 1.389(4) . ?
N2 C17 1.466(4) . ?
N3 C14 1.372(4) . ?
N3 C16 1.388(4) . ?
N3 C29 1.463(5) . ?
C1 C2 1.407(5) . ?
C1 C6 1.412(5) . ?
C2 H2 0.9500 . ?
C2 C3 1.388(5) . ?
C3 H3 0.9500 . ?
C3 C4 1.384(5) . ?
C4 C5 1.389(5) . ?
C4 C12 1.493(6) . ?
C5 H5 0.9500 . ?
C5 C6 1.398(5) . ?
C6 C7 1.475(5) . ?
C7 C8 1.368(5) . ?
C8 H8 0.9500 . ?
C8 C9 1.405(5) . ?
C9 C10 1.397(6) . ?
C10 H10 0.9500 . ?
C10 C11 1.386(5) . ?
C11 H11 0.9500 . ?
C13 H13A 0.9800 . ?
C13 H13B 0.9800 . ?
C13 H13C 0.9800 . ?
C15 H15 0.9500 . ?
C15 C16 1.335(5) . ?
C16 H16 0.9500 . ?
C17 C18 1.397(5) . ?
C17 C22 1.404(5) . ?
C18 C19 1.399(5) . ?
C18 C23 1.517(6) . ?
C19 H19 0.9500 . ?
C19 C20 1.377(5) . ?
C20 H20 0.9500 . ?
C20 C21 1.387(5) . ?
C21 H21 0.9500 . ?
C21 C22 1.396(5) . ?
C22 C26 1.521(5) . ?
C23 H23 1.0000 . ?
C23 C24 1.534(5) . ?
C23 C25 1.534(6) . ?
C24 H24A 0.9800 . ?
C24 H24B 0.9800 . ?
C24 H24C 0.9800 . ?
C25 H25A 0.9800 . ?
C25 H25B 0.9800 . ?
C25 H25C 0.9800 . ?
C26 H26 1.0000 . ?
C26 C27 1.530(5) . ?
C26 C28 1.540(5) . ?
C27 H27A 0.9800 . ?
C27 H27B 0.9800 . ?
C27 H27C 0.9800 . ?
C28 H28A 0.9800 . ?
C28 H28B 0.9800 . ?
C28 H28C 0.9800 . ?
C29 C30 1.408(6) . ?
C29 C34 1.409(5) . ?
C30 C31 1.386(5) . ?
C30 C35 1.517(6) . ?
C31 H31 0.9500 . ?
C31 C32 1.366(7) . ?
C32 H32 0.9500 . ?
C32 C33 1.392(7) . ?
C33 H33 0.9500 . ?
C33 C34 1.382(6) . ?
C34 C38 1.528(6) . ?
C35 H35 1.0000 . ?
C35 C36 1.543(5) . ?
C35 C37 1.519(5) . ?
C36 H36A 0.9800 . ?
C36 H36B 0.9800 . ?
C36 H36C 0.9800 . ?
C37 H37A 0.9800 . ?
C37 H37B 0.9800 . ?
C37 H37C 0.9800 . ?
C38 H38 1.0000 . ?
C38 C39 1.538(5) . ?
C38 C40 1.539(5) . ?
C39 H39A 0.9800 . ?
C39 H39B 0.9800 . ?
C39 H39C 0.9800 . ?
C40 H40A 0.9800 . ?
C40 H40B 0.9800 . ?
C40 H40C 0.9800 . ?
Ni2 Cl2 2.2230(11) . ?
Ni2 N4 1.959(3) . ?
Ni2 C41 1.895(4) . ?
Ni2 C54 1.884(4) . ?
F4 C52 1.334(5) . ?
F5 C52 1.339(5) . ?
F6 C52 1.347(5) . ?
O2 C49 1.351(4) . ?
O2 C53 1.440(5) . ?
N4 C47 1.365(5) . ?
N4 C51 1.342(5) . ?
N5 C54 1.364(4) . ?
N5 C55 1.397(4) . ?
N5 C57 1.454(5) . ?
N6 C54 1.366(5) . ?
N6 C56 1.396(4) . ?
N6 C69 1.458(4) . ?
C41 C42 1.405(5) . ?
C41 C46 1.430(5) . ?
C42 H42 0.9500 . ?
C42 C43 1.377(6) . ?
C43 H43 0.9500 . ?
C43 C44 1.407(5) . ?
C44 C45 1.383(5) . ?
C44 C52 1.491(6) . ?
C45 H45 0.9500 . ?
C45 C46 1.393(5) . ?
C46 C47 1.470(5) . ?
C47 C48 1.387(5) . ?
C48 H48 0.9500 . ?
C48 C49 1.393(5) . ?
C49 C50 1.382(6) . ?
C50 H50 0.9500 . ?
C50 C51 1.396(5) . ?
C51 H51 0.9500 . ?
C53 H53A 0.9800 . ?
C53 H53B 0.9800 . ?
C53 H53C 0.9800 . ?
C55 H55 0.9500 . ?
C55 C56 1.333(5) . ?
C56 H56 0.9500 . ?
C57 C58 1.413(5) . ?
C57 C62 1.400(5) . ?
C58 C59 1.387(5) . ?
C58 C63 1.511(5) . ?
C59 H59 0.9500 . ?
C59 C60 1.375(6) . ?
C60 H60 0.9500 . ?
C60 C61 1.384(6) . ?
C61 H61 0.9500 . ?
C61 C62 1.393(5) . ?
C62 C66 1.520(6) . ?
C63 H63 1.0000 . ?
C63 C64 1.547(5) . ?
C63 C65 1.540(5) . ?
C64 H64A 0.9800 . ?
C64 H64B 0.9800 . ?
C64 H64C 0.9800 . ?
C65 H65A 0.9800 . ?
C65 H65B 0.9800 . ?
C65 H65C 0.9800 . ?
C66 H66 1.0000 . ?
C66 C67 1.535(5) . ?
C66 C68 1.536(6) . ?
C67 H67A 0.9800 . ?
C67 H67B 0.9800 . ?
C67 H67C 0.9800 . ?
C68 H68A 0.9800 . ?
C68 H68B 0.9800 . ?
C68 H68C 0.9800 . ?
C69 C70 1.403(5) . ?
C69 C74 1.404(5) . ?
C70 C71 1.393(5) . ?
C70 C75 1.513(6) . ?
C71 H71 0.9500 . ?
C71 C72 1.372(6) . ?
C72 H72 0.9500 . ?
C72 C73 1.394(5) . ?
C73 H73 0.9500 . ?
C73 C74 1.393(5) . ?
C74 C78 1.514(5) . ?
C75 H75 1.0000 . ?
C75 C76 1.526(6) . ?
C75 C77 1.531(6) . ?
C76 H76A 0.9800 . ?
C76 H76B 0.9800 . ?
C76 H76C 0.9800 . ?
C77 H77A 0.9800 . ?
C77 H77B 0.9800 . ?
C77 H77C 0.9800 . ?
C78 H78 1.0000 . ?
C78 C79 1.539(5) . ?
C78 C80 1.532(5) . ?
C79 H79A 0.9800 . ?
C79 H79B 0.9800 . ?
C79 H79C 0.9800 . ?
C80 H80A 0.9800 . ?
C80 H80B 0.9800 . ?
C80 H80C 0.9800 . ?

loop_
_geom_torsion_atom_site_label_1
_geom_torsion_atom_site_label_2
_geom_torsion_atom_site_label_3
_geom_torsion_atom_site_label_4
_geom_torsion
_geom_torsion_site_symmetry_1
_geom_torsion_site_symmetry_2
_geom_torsion_site_symmetry_3
_geom_torsion_site_symmetry_4
_geom_torsion_publ_flag
Ni1 N1 C7 C6 10.8(4) . . . . ?
Ni1 N1 C7 C8 -171.3(3) . . . . ?
Ni1 N1 C11 C10 171.1(3) . . . . ?
Ni1 C1 C2 C3 171.1(3) . . . . ?
Ni1 C1 C6 C5 -175.4(3) . . . . ?
Ni1 C1 C6 C7 0.2(4) . . . . ?
Cl1 Ni1 C1 C2 -91.2(7) . . . . ?
Cl1 Ni1 C1 C6 80.7(7) . . . . ?
Cl1 Ni1 C14 N2 68.6(4) . . . . ?
Cl1 Ni1 C14 N3 -116.6(3) . . . . ?
O1 C9 C10 C11 -177.3(3) . . . . ?
N1 Ni1 C1 C2 -167.4(4) . . . . ?
N1 Ni1 C1 C6 4.5(3) . . . . ?
N1 Ni1 C14 N2 -167.0(6) . . . . ?
N1 Ni1 C14 N3 7.8(9) . . . . ?
N1 C7 C8 C9 -0.5(5) . . . . ?
N2 C15 C16 N3 -0.5(4) . . . . ?
N2 C17 C18 C19 176.6(3) . . . . ?
N2 C17 C18 C23 -1.6(5) . . . . ?
N2 C17 C22 C21 -176.7(3) . . . . ?
N2 C17 C22 C26 -0.1(5) . . . . ?
N3 C29 C30 C31 174.2(3) . . . . ?
N3 C29 C30 C35 -0.8(5) . . . . ?
N3 C29 C34 C33 -172.5(3) . . . . ?
N3 C29 C34 C38 6.7(5) . . . . ?
C1 Ni1 C14 N2 -101.7(4) . . . . ?
C1 Ni1 C14 N3 73.2(3) . . . . ?
C1 C2 C3 C4 2.5(6) . . . . ?
C1 C6 C7 N1 -7.2(4) . . . . ?
C1 C6 C7 C8 175.0(3) . . . . ?
C2 C1 C6 C5 -2.3(5) . . . . ?
C2 C1 C6 C7 173.3(3) . . . . ?
C2 C3 C4 C5 -1.4(6) . . . . ?
C2 C3 C4 C12 178.6(3) . . . . ?
C3 C4 C5 C6 -1.5(5) . . . . ?
C3 C4 C12 F1 65.3(5) . . . . ?
C3 C4 C12 F2 -174.0(3) . . . . ?
C3 C4 C12 F3 -53.5(5) . . . . ?
C4 C5 C6 C1 3.4(5) . . . . ?
C4 C5 C6 C7 -171.9(3) . . . . ?
C5 C4 C12 F1 -114.8(4) . . . . ?
C5 C4 C12 F2 6.0(5) . . . . ?
C5 C4 C12 F3 126.5(4) . . . . ?
C5 C6 C7 N1 168.5(3) . . . . ?
C5 C6 C7 C8 -9.3(6) . . . . ?
C6 C1 C2 C3 -0.6(5) . . . . ?
C6 C7 C8 C9 177.0(3) . . . . ?
C7 N1 C11 C10 -0.4(5) . . . . ?
C7 C8 C9 O1 178.2(3) . . . . ?
C7 C8 C9 C10 -1.1(5) . . . . ?
C8 C9 C10 C11 1.9(5) . . . . ?
C9 C10 C11 N1 -1.1(6) . . . . ?
C11 N1 C7 C6 -176.6(3) . . . . ?
C11 N1 C7 C8 1.3(5) . . . . ?
C12 C4 C5 C6 178.6(3) . . . . ?
C13 O1 C9 C8 174.0(3) . . . . ?
C13 O1 C9 C10 -6.7(5) . . . . ?
C14 Ni1 C1 C2 23.6(4) . . . . ?
C14 Ni1 C1 C6 -164.5(3) . . . . ?
C14 N2 C15 C16 0.8(4) . . . . ?
C14 N2 C17 C18 95.3(4) . . . . ?
C14 N2 C17 C22 -90.7(4) . . . . ?
C14 N3 C16 C15 0.0(4) . . . . ?
C14 N3 C29 C30 69.6(5) . . . . ?
C14 N3 C29 C34 -118.3(4) . . . . ?
C15 N2 C14 Ni1 174.8(3) . . . . ?
C15 N2 C14 N3 -0.8(4) . . . . ?
C15 N2 C17 C18 -101.6(4) . . . . ?
C15 N2 C17 C22 72.4(4) . . . . ?
C16 N3 C14 Ni1 -175.5(3) . . . . ?
C16 N3 C14 N2 0.5(4) . . . . ?
C16 N3 C29 C30 -97.7(4) . . . . ?
C16 N3 C29 C34 74.4(4) . . . . ?
C17 N2 C14 Ni1 -20.6(6) . . . . ?
C17 N2 C14 N3 163.8(3) . . . . ?
C17 N2 C15 C16 -165.0(3) . . . . ?
C17 C18 C19 C20 -1.3(5) . . . . ?
C17 C18 C23 C24 -108.9(4) . . . . ?
C17 C18 C23 C25 126.8(4) . . . . ?
C17 C22 C26 C27 135.6(4) . . . . ?
C17 C22 C26 C28 -101.5(4) . . . . ?
C18 C17 C22 C21 -2.8(5) . . . . ?
C18 C17 C22 C26 173.8(3) . . . . ?
C18 C19 C20 C21 -0.3(6) . . . . ?
C19 C18 C23 C24 72.9(4) . . . . ?
C19 C18 C23 C25 -51.4(5) . . . . ?
C19 C20 C21 C22 0.5(6) . . . . ?
C20 C21 C22 C17 1.1(5) . . . . ?
C20 C21 C22 C26 -175.7(3) . . . . ?
C21 C22 C26 C27 -47.9(4) . . . . ?
C21 C22 C26 C28 75.0(4) . . . . ?
C22 C17 C18 C19 2.9(5) . . . . ?
C22 C17 C18 C23 -175.3(3) . . . . ?
C23 C18 C19 C20 177.0(3) . . . . ?
C29 N3 C14 Ni1 16.2(5) . . . . ?
C29 N3 C14 N2 -167.8(3) . . . . ?
C29 N3 C16 C15 169.1(3) . . . . ?
C29 C30 C31 C32 -2.2(6) . . . . ?
C29 C30 C35 C36 92.6(4) . . . . ?
C29 C30 C35 C37 -142.8(4) . . . . ?
C29 C34 C38 C39 -114.3(4) . . . . ?
C29 C34 C38 C40 123.5(4) . . . . ?
C30 C29 C34 C33 -0.7(5) . . . . ?
C30 C29 C34 C38 178.5(3) . . . . ?
C30 C31 C32 C33 0.4(7) . . . . ?
C31 C30 C35 C36 -82.3(4) . . . . ?
C31 C30 C35 C37 42.3(5) . . . . ?
C31 C32 C33 C34 1.4(7) . . . . ?
C32 C33 C34 C29 -1.2(6) . . . . ?
C32 C33 C34 C38 179.6(4) . . . . ?
C33 C34 C38 C39 64.9(5) . . . . ?
C33 C34 C38 C40 -57.3(4) . . . . ?
C34 C29 C30 C31 2.3(5) . . . . ?
C34 C29 C30 C35 -172.7(3) . . . . ?
C35 C30 C31 C32 173.0(4) . . . . ?
Ni2 N4 C47 C46 -9.4(4) . . . . ?
Ni2 N4 C47 C48 169.7(3) . . . . ?
Ni2 N4 C51 C50 -170.3(3) . . . . ?
Ni2 C41 C42 C43 -170.1(3) . . . . ?
Ni2 C41 C46 C45 173.3(3) . . . . ?
Ni2 C41 C46 C47 -1.5(4) . . . . ?
Cl2 Ni2 C54 N5 113.8(3) . . . . ?
Cl2 Ni2 C54 N6 -76.3(4) . . . . ?
O2 C49 C50 C51 175.8(3) . . . . ?
N4 Ni2 C41 C42 171.5(4) . . . . ?
N4 Ni2 C41 C46 -2.8(3) . . . . ?
N4 Ni2 C54 N5 -19.0(9) . . . . ?
N4 Ni2 C54 N6 150.8(6) . . . . ?
N4 C47 C48 C49 2.5(5) . . . . ?
N5 C55 C56 N6 1.0(4) . . . . ?
N5 C57 C58 C59 -175.4(3) . . . . ?
N5 C57 C58 C63 -1.5(5) . . . . ?
N5 C57 C62 C61 174.5(3) . . . . ?
N5 C57 C62 C66 -2.7(5) . . . . ?
N6 C69 C70 C71 -172.9(3) . . . . ?
N6 C69 C70 C75 9.0(5) . . . . ?
N6 C69 C74 C73 173.1(3) . . . . ?
N6 C69 C74 C78 -4.4(5) . . . . ?
C41 Ni2 C54 N5 -75.0(3) . . . . ?
C41 Ni2 C54 N6 94.9(4) . . . . ?
C41 C42 C43 C44 -3.6(6) . . . . ?
C41 C46 C47 N4 7.1(4) . . . . ?
C41 C46 C47 C48 -171.9(3) . . . . ?
C42 C41 C46 C45 -2.0(5) . . . . ?
C42 C41 C46 C47 -176.7(3) . . . . ?
C42 C43 C44 C45 0.7(6) . . . . ?
C42 C43 C44 C52 177.5(4) . . . . ?
C43 C44 C45 C46 1.3(5) . . . . ?
C43 C44 C52 F4 170.0(3) . . . . ?
C43 C44 C52 F5 -69.4(5) . . . . ?
C43 C44 C52 F6 50.1(5) . . . . ?
C44 C45 C46 C41 -0.6(5) . . . . ?
C44 C45 C46 C47 173.7(3) . . . . ?
C45 C44 C52 F4 -13.3(5) . . . . ?
C45 C44 C52 F5 107.4(4) . . . . ?
C45 C44 C52 F6 -133.2(4) . . . . ?
C45 C46 C47 N4 -167.5(3) . . . . ?
C45 C46 C47 C48 13.4(6) . . . . ?
C46 C41 C42 C43 4.1(5) . . . . ?
C46 C47 C48 C49 -178.5(3) . . . . ?
C47 N4 C51 C50 2.4(5) . . . . ?
C47 C48 C49 O2 -177.5(3) . . . . ?
C47 C48 C49 C50 0.6(5) . . . . ?
C48 C49 C50 C51 -2.1(5) . . . . ?
C49 C50 C51 N4 0.6(5) . . . . ?
C51 N4 C47 C46 177.0(3) . . . . ?
C51 N4 C47 C48 -3.9(5) . . . . ?
C52 C44 C45 C46 -175.4(4) . . . . ?
C53 O2 C49 C48 -174.4(3) . . . . ?
C53 O2 C49 C50 7.7(5) . . . . ?
C54 Ni2 C41 C42 -17.8(4) . . . . ?
C54 Ni2 C41 C46 167.9(3) . . . . ?
C54 N5 C55 C56 0.1(4) . . . . ?
C54 N5 C57 C58 -70.1(5) . . . . ?
C54 N5 C57 C62 116.0(4) . . . . ?
C54 N6 C56 C55 -1.7(4) . . . . ?
C54 N6 C69 C70 -98.2(5) . . . . ?
C54 N6 C69 C74 90.4(4) . . . . ?
C55 N5 C54 Ni2 171.1(3) . . . . ?
C55 N5 C54 N6 -1.1(4) . . . . ?
C55 N5 C57 C58 98.4(4) . . . . ?
C55 N5 C57 C62 -75.5(5) . . . . ?
C56 N6 C54 Ni2 -169.6(3) . . . . ?
C56 N6 C54 N5 1.7(4) . . . . ?
C56 N6 C69 C70 99.9(4) . . . . ?
C56 N6 C69 C74 -71.5(4) . . . . ?
C57 N5 C54 Ni2 -19.4(5) . . . . ?
C57 N5 C54 N6 168.5(3) . . . . ?
C57 N5 C55 C56 -170.2(3) . . . . ?
C57 C58 C59 C60 1.3(6) . . . . ?
C57 C58 C63 C64 -88.4(4) . . . . ?
C57 C58 C63 C65 148.0(3) . . . . ?
C57 C62 C66 C67 110.6(4) . . . . ?
C57 C62 C66 C68 -125.7(4) . . . . ?
C58 C57 C62 C61 0.9(5) . . . . ?
C58 C57 C62 C66 -176.3(3) . . . . ?
C58 C59 C60 C61 -0.3(6) . . . . ?
C59 C58 C63 C64 85.3(4) . . . . ?
C59 C58 C63 C65 -38.2(5) . . . . ?
C59 C60 C61 C62 -0.5(6) . . . . ?
C60 C61 C62 C57 0.2(6) . . . . ?
C60 C61 C62 C66 177.6(4) . . . . ?
C61 C62 C66 C67 -66.6(5) . . . . ?
C61 C62 C66 C68 57.1(4) . . . . ?
C62 C57 C58 C59 -1.6(5) . . . . ?
C62 C57 C58 C63 172.3(3) . . . . ?
C63 C58 C59 C60 -172.8(4) . . . . ?
C69 N6 C54 Ni2 27.2(6) . . . . ?
C69 N6 C54 N5 -161.5(3) . . . . ?
C69 N6 C56 C55 163.3(3) . . . . ?
C69 C70 C71 C72 1.7(5) . . . . ?
C69 C70 C75 C76 -132.1(4) . . . . ?
C69 C70 C75 C77 103.0(4) . . . . ?
C69 C74 C78 C79 108.7(4) . . . . ?
C69 C74 C78 C80 -128.1(4) . . . . ?
C70 C69 C74 C73 1.9(5) . . . . ?
C70 C69 C74 C78 -175.5(3) . . . . ?
C70 C71 C72 C73 -1.2(6) . . . . ?
C71 C70 C75 C76 49.8(5) . . . . ?
C71 C70 C75 C77 -75.1(4) . . . . ?
C71 C72 C73 C74 1.1(5) . . . . ?
C72 C73 C74 C69 -1.4(5) . . . . ?
C72 C73 C74 C78 176.1(3) . . . . ?
C73 C74 C78 C79 -68.7(4) . . . . ?
C73 C74 C78 C80 54.5(4) . . . . ?
C74 C69 C70 C71 -2.0(5) . . . . ?
C74 C69 C70 C75 179.8(3) . . . . ?
C75 C70 C71 C72 179.9(4) . . . . ?

loop_
_twin_individual_id
_twin_individual_mass_fraction_refined
1 0.7106(10)
2 0.2894(10)
